data_1550891
loop_
_publ_author_name
'Mingabudinova, Leila R.'
'Zalogina, Anastasiia S.'
'Krasilin, Andrei A.'
'Petrova, Margarita I.'
'Trofimov, Pavel'
'Mezenov, Yuri A.'
'Ubyivovk, Evgeniy V.'
'L\"onnecke, Peter'
'Nomin\'e, Alexandre'
'Ghanbaja, Jaafar'
'Belmonte, Thierry'
'Milichko, Valentin A.'

_publ_section_title
;
 Laser printing of optically resonant hollow crystalline carbon
 nanostructures from 1D and 2D metal-organic frameworks.
;
_journal_issue 21
_journal_name_full Nanoscale
_journal_page_first 10155
_journal_page_last 10159
_journal_paper_doi 10.1039/c9nr02167a
_journal_volume 11
_journal_year 2019
_chemical_formula_sum 'C32 H44 Cu N10 O10'
_chemical_formula_weight 792.31
_space_group_IT_number 14
_space_group_name_Hall '-P 2yn'
_space_group_name_H-M_alt 'P 1 21/n 1'
_symmetry_cell_setting monoclinic
_symmetry_Int_Tables_number 14
_symmetry_space_group_name_Hall '-P 2yn'
_symmetry_space_group_name_H-M 'P 1 21/n 1'
_atom_sites_solution_hydrogens geom
_atom_sites_solution_primary dual
_atom_sites_solution_secondary difmap
_audit_creation_date 2016-06-28T15:01:50-00:00
_audit_creation_method 'WinGX routine CIF_UPDATE'
_audit_update_record
;
2019-01-30 deposited with the CCDC.    2019-04-15 downloaded from the CCDC.
;
_cell_angle_alpha 90
_cell_angle_beta 90.224(2)
_cell_angle_gamma 90
_cell_formula_units_Z 4
_cell_length_a 15.5944(3)
_cell_length_b 15.2643(3)
_cell_length_c 15.7761(4)
_cell_measurement_reflns_used 7978
_cell_measurement_temperature 130(2)
_cell_measurement_theta_max 29.315
_cell_measurement_theta_min 2.606
_cell_volume 3755.28(14)
_computing_cell_refinement
;
        CrysAlisPro, Agilent Technologies,
        Version 1.171.37.35 (release 13-08-2014 CrysAlis171 .NET)
        (compiled Aug 13 2014,18:06:01)
;
_computing_data_collection
;
        CrysAlisPro, Agilent Technologies,
        Version 1.171.37.35 (release 13-08-2014 CrysAlis171 .NET)
        (compiled Aug 13 2014,18:06:01)
;
_computing_data_reduction
;
        CrysAlisPro, Agilent Technologies,
        Version 1.171.37.35 (release 13-08-2014 CrysAlis171 .NET)
        (compiled Aug 13 2014,18:06:01)
;
_computing_molecular_graphics
;
 ORTEP3 for Windows
 L. J. Farrugia, J. Appl. Crystallogr. 1997, 30, 565.
;
_computing_publication_material
;
 WINGX
 L.J. Farrugia,
 J. Appl. Cryst., 2012, 45, 849-854.
;
_computing_structure_refinement 'SHELXL-2014/7 (Sheldrick, 2014)'
_computing_structure_solution
;
 SHELXT-2014
 Program for Crystal Structure Analysis (Release 2014-4)
 G. M. Sheldrick, Instit\"ut f\"ur Anorganische Chemie der Universit\"at,
 Tammanstrasse 4, D-3400 G\"ottingen, Germany.
 G. M. Sheldrick, Acta. Cryst., 2015, A71, 3 - 8
;
_diffrn_ambient_environment N~2~
_diffrn_ambient_temperature 130(2)
_diffrn_detector 'CCD plate'
_diffrn_detector_area_resol_mean 16.356
_diffrn_detector_type Sapphire3
_diffrn_measured_fraction_theta_full 0.999
_diffrn_measured_fraction_theta_max 0.916
_diffrn_measurement_device 'four-circle diffractometer'
_diffrn_measurement_device_type 'Xcalibur, Sapphire3, Gemini'
_diffrn_measurement_method '\w scans'
_diffrn_orient_matrix_UB_11 0.0285381
_diffrn_orient_matrix_UB_12 0.0299926
_diffrn_orient_matrix_UB_13 -0.0194417
_diffrn_orient_matrix_UB_21 0.0232673
_diffrn_orient_matrix_UB_22 -0.0354741
_diffrn_orient_matrix_UB_23 -0.0176584
_diffrn_orient_matrix_UB_31 -0.0266851
_diffrn_orient_matrix_UB_32 0.0011805
_diffrn_orient_matrix_UB_33 -0.036504
_diffrn_radiation_monochromator graphite
_diffrn_radiation_probe x-ray
_diffrn_radiation_type MoK\a
_diffrn_radiation_wavelength 0.71073
_diffrn_reflns_av_R_equivalents 0.0524
_diffrn_reflns_av_unetI/netI 0.0846
_diffrn_reflns_Laue_measured_fraction_full 0.999
_diffrn_reflns_Laue_measured_fraction_max 0.916
_diffrn_reflns_limit_h_max 21
_diffrn_reflns_limit_h_min -22
_diffrn_reflns_limit_k_max 21
_diffrn_reflns_limit_k_min -20
_diffrn_reflns_limit_l_max 22
_diffrn_reflns_limit_l_min -18
_diffrn_reflns_number 36943
_diffrn_reflns_point_group_measured_fraction_full 0.999
_diffrn_reflns_point_group_measured_fraction_max 0.916
_diffrn_reflns_theta_full 28.285
_diffrn_reflns_theta_max 30.517
_diffrn_reflns_theta_min 2.267
_diffrn_source 'Enhance (Mo) X-ray Source'
_exptl_absorpt_coefficient_mu 0.649
_exptl_absorpt_correction_T_max 1
_exptl_absorpt_correction_T_min 0.81877
_exptl_absorpt_correction_type multi-scan
_exptl_absorpt_process_details
;
        CrysAlisPro, Agilent Technologies,
        Version 1.171.37.35 (release 13-08-2014 CrysAlis171 .NET)
        (compiled Aug 13 2014,18:06:01)
        Empirical absorption correction using spherical harmonics,
 implemented in SCALE3 ABSPACK scaling algorithm.
        Empirical absorption correction using spherical harmonics,
 implemented in SCALE3 ABSPACK scaling algorithm.
;
_exptl_crystal_colour 'clear intense blue'
_exptl_crystal_density_diffrn 1.401
_exptl_crystal_description plate
_exptl_crystal_F_000 1660
_exptl_crystal_size_max 0.4
_exptl_crystal_size_mid 0.3
_exptl_crystal_size_min 0.03
_refine_diff_density_max 1.278
_refine_diff_density_min -0.706
_refine_diff_density_rms 0.096
_refine_ls_extinction_method none
_refine_ls_goodness_of_fit_ref 1.155
_refine_ls_hydrogen_treatment constr
_refine_ls_matrix_type full
_refine_ls_number_parameters 486
_refine_ls_number_reflns 10516
_refine_ls_number_restraints 0
_refine_ls_restrained_S_all 1.155
_refine_ls_R_factor_all 0.1042
_refine_ls_R_factor_gt 0.0632
_refine_ls_shift/su_max 0
_refine_ls_shift/su_mean 0
_refine_ls_structure_factor_coef Fsqd
_refine_ls_weighting_details 'w=1/[\s^2^(Fo^2^)+(0.0381P)^2^+9.8541P] where P=(Fo^2^+2Fc^2^)/3'
_refine_ls_weighting_scheme calc
_refine_ls_wR_factor_gt 0.1511
_refine_ls_wR_factor_ref 0.1655
_reflns_Friedel_coverage 0
_reflns_number_gt 7142
_reflns_number_total 10516
_reflns_threshold_expression 'I > 2\s(I)'
_cod_data_source_file c9nr02167a2.cif
_cod_data_source_block x2501fin
_cod_depositor_comments 'Adding full bibliography for 1550890--1550891.cif.'
_cod_original_sg_symbol_H-M 'P 21/n'
_cod_database_code 1550891
_shelx_title ' x2501fin in P2(1)/n'
_shelx_f_calc_maximum 310.44
_shelx_f_squared_multiplier 1.000

loop_
_symmetry_equiv_pos_as_xyz
'x, y, z'
'-x+1/2, y+1/2, -z+1/2'
'-x, -y, -z'
'x-1/2, -y-1/2, z-1/2'

loop_
_atom_site_label
_atom_site_type_symbol
_atom_site_fract_x
_atom_site_fract_y
_atom_site_fract_z
_atom_site_U_iso_or_equiv
_atom_site_adp_type
_atom_site_occupancy
_atom_site_site_symmetry_order
_atom_site_calc_flag
_atom_site_refinement_flags_posn
_atom_site_refinement_flags_adp
Cu1 Cu 0.22314(2) 0.76211(3) 0.56540(2) 0.01389(11) Uani 1 1 d . .
O1 O 0.21140(15) 0.91033(16) 0.55720(16) 0.0215(5) Uani 1 1 d . .
O2 O 0.2861(3) 0.8117(3) 0.2505(3) 0.0771(13) Uani 1 1 d . .
O3 O 0.1032(2) 0.5539(3) -0.0403(2) 0.0543(10) Uani 1 1 d . .
O4 O 0.2556(3) 0.2833(3) 0.5554(3) 0.0795(14) Uani 1 1 d . .
O5 O 0.22484(16) 0.59517(16) 0.56772(16) 0.0214(5) Uani 1 1 d . .
O6 O 0.22174(19) 0.51623(19) 0.68204(17) 0.0322(7) Uani 1 1 d . .
O7 O 0.1185(2) 0.5072(2) 0.5904(2) 0.0464(9) Uani 1 1 d . .
O8 O -0.0143(2) 1.0190(2) 0.6608(2) 0.0436(8) Uani 1 1 d . .
O9 O -0.0687(2) 1.0298(2) 0.78682(19) 0.0421(8) Uani 1 1 d . .
O10 O -0.14119(19) 0.9689(2) 0.6867(2) 0.0422(8) Uani 1 1 d . .
N1 N 0.31779(16) 0.75658(19) 0.47864(17) 0.0153(5) Uani 1 1 d . .
N2 N 0.63323(16) 0.74189(19) 0.15798(17) 0.0150(5) Uani 1 1 d . .
N3 N 0.31545(16) 0.76937(19) 0.65480(17) 0.0151(5) Uani 1 1 d . .
N4 N 0.63520(16) 0.75640(18) 0.97210(17) 0.0140(5) Uani 1 1 d . .
N5 N 0.1583(2) 1.0479(2) 0.5565(2) 0.0242(7) Uani 1 1 d . .
N6 N 0.3259(3) 0.9212(3) 0.1613(3) 0.0508(11) Uani 1 1 d . .
N7 N 0.1340(3) 0.6050(3) 0.0924(3) 0.0496(11) Uani 1 1 d . .
N8 N 0.3632(3) 0.3838(3) 0.5474(3) 0.0497(11) Uani 1 1 d . .
N9 N 0.18846(19) 0.5388(2) 0.6136(2) 0.0227(6) Uani 1 1 d . .
N10 N -0.0742(2) 1.0061(2) 0.7112(2) 0.0281(7) Uani 1 1 d . .
C1 C 0.3279(2) 0.6858(2) 0.4296(2) 0.0201(7) Uani 1 1 d . .
H1 H 0.2901 0.6376 0.4374 0.024 Uiso 1 1 calc R U
C2 C 0.3905(2) 0.6793(2) 0.3683(2) 0.0205(7) Uani 1 1 d . .
H2 H 0.3956 0.6277 0.335 0.025 Uiso 1 1 calc R U
C3 C 0.4461(2) 0.7492(2) 0.3560(2) 0.0186(7) Uani 1 1 d . .
C4 C 0.4373(2) 0.8216(2) 0.4092(2) 0.0211(7) Uani 1 1 d . .
H4 H 0.4755 0.8697 0.4042 0.025 Uiso 1 1 calc R U
C5 C 0.3731(2) 0.8234(2) 0.4691(2) 0.0195(7) Uani 1 1 d . .
H5 H 0.3679 0.8734 0.5047 0.023 Uiso 1 1 calc R U
C6 C 0.6431(2) 0.7950(2) 0.2251(2) 0.0185(7) Uani 1 1 d . .
H6 H 0.6926 0.8312 0.2277 0.022 Uiso 1 1 calc R U
C7 C 0.5845(2) 0.7996(2) 0.2907(2) 0.0202(7) Uani 1 1 d . .
H7 H 0.594 0.8381 0.3371 0.024 Uiso 1 1 calc R U
C8 C 0.5115(2) 0.7471(2) 0.2880(2) 0.0178(7) Uani 1 1 d . .
C9 C 0.5013(2) 0.6929(2) 0.2178(2) 0.0211(7) Uani 1 1 d . .
H9 H 0.452 0.6566 0.213 0.025 Uiso 1 1 calc R U
C10 C 0.5626(2) 0.6918(2) 0.1554(2) 0.0192(7) Uani 1 1 d . .
H10 H 0.5546 0.6538 0.1083 0.023 Uiso 1 1 calc R U
C11 C 0.3259(2) 0.8388(2) 0.7052(2) 0.0189(7) Uani 1 1 d . .
H11 H 0.2887 0.8876 0.6984 0.023 Uiso 1 1 calc R U
C12 C 0.3895(2) 0.8424(2) 0.7673(2) 0.0200(7) Uani 1 1 d . .
H12 H 0.395 0.8926 0.8025 0.024 Uiso 1 1 calc R U
C13 C 0.4448(2) 0.7715(2) 0.7772(2) 0.0158(6) Uani 1 1 d . .
C14 C 0.4335(2) 0.6993(2) 0.7237(2) 0.0186(7) Uani 1 1 d . .
H14 H 0.4699 0.6497 0.7285 0.022 Uiso 1 1 calc R U
C15 C 0.3688(2) 0.7013(2) 0.6642(2) 0.0187(7) Uani 1 1 d . .
H15 H 0.3617 0.652 0.6281 0.022 Uiso 1 1 calc R U
C16 C 0.6424(2) 0.7110(2) 0.8999(2) 0.0170(7) Uani 1 1 d . .
H16 H 0.6904 0.6733 0.8933 0.02 Uiso 1 1 calc R U
C17 C 0.5836(2) 0.7164(2) 0.8349(2) 0.0179(7) Uani 1 1 d . .
H17 H 0.5917 0.6835 0.7845 0.022 Uiso 1 1 calc R U
C18 C 0.51257(19) 0.7702(2) 0.8434(2) 0.0159(6) Uani 1 1 d . .
C19 C 0.5062(2) 0.8200(2) 0.9169(2) 0.0202(7) Uani 1 1 d . .
H19 H 0.4596 0.8593 0.9244 0.024 Uiso 1 1 calc R U
C20 C 0.5683(2) 0.8118(2) 0.9789(2) 0.0187(7) Uani 1 1 d . .
H20 H 0.5638 0.8468 1.0285 0.022 Uiso 1 1 calc R U
C21 C 0.1950(3) 1.0688(3) 0.6382(3) 0.0347(10) Uani 1 1 d . .
H21A H 0.1558 1.05 0.6831 0.052 Uiso 1 1 calc R U
H21B H 0.2041 1.1322 0.6422 0.052 Uiso 1 1 calc R U
H21C H 0.25 1.0385 0.6448 0.052 Uiso 1 1 calc R U
C22 C 0.1017(3) 1.1130(3) 0.5160(3) 0.0330(9) Uani 1 1 d . .
H22A H 0.0845 1.0919 0.4598 0.049 Uiso 1 1 calc R U
H22B H 0.1324 1.1687 0.5104 0.049 Uiso 1 1 calc R U
H22C H 0.0506 1.1215 0.551 0.049 Uiso 1 1 calc R U
C23 C 0.1686(2) 0.9695(2) 0.5234(2) 0.0217(7) Uani 1 1 d . .
H23 H 0.1416 0.9574 0.4705 0.026 Uiso 1 1 calc R U
C24 C 0.3845(5) 0.8688(6) 0.1151(4) 0.106(3) Uani 1 1 d . .
H24A H 0.3881 0.8105 0.141 0.159 Uiso 1 1 calc R U
H24B H 0.4413 0.8964 0.116 0.159 Uiso 1 1 calc R U
H24C H 0.3647 0.8632 0.0563 0.159 Uiso 1 1 calc R U
C25 C 0.3115(8) 1.0089(5) 0.1356(5) 0.129(4) Uani 1 1 d . .
H25A H 0.2818 1.0094 0.0807 0.194 Uiso 1 1 calc R U
H25B H 0.3666 1.0393 0.1303 0.194 Uiso 1 1 calc R U
H25C H 0.2762 1.0388 0.1779 0.194 Uiso 1 1 calc R U
C26 C 0.2808(3) 0.8863(4) 0.2242(3) 0.0512(14) Uani 1 1 d . .
H26 H 0.2405 0.9234 0.2513 0.061 Uiso 1 1 calc R U
C27 C 0.0656(5) 0.5595(5) 0.1325(5) 0.090(3) Uani 1 1 d . .
H27A H 0.0237 0.541 0.0897 0.136 Uiso 1 1 calc R U
H27B H 0.0378 0.5983 0.1736 0.136 Uiso 1 1 calc R U
H27C H 0.0883 0.5078 0.1619 0.136 Uiso 1 1 calc R U
C28 C 0.1920(4) 0.6571(4) 0.1458(4) 0.0634(16) Uani 1 1 d . .
H28A H 0.2335 0.6877 0.1099 0.095 Uiso 1 1 calc R U
H28B H 0.2225 0.6184 0.1852 0.095 Uiso 1 1 calc R U
H28C H 0.1586 0.7001 0.1779 0.095 Uiso 1 1 calc R U
C29 C 0.1465(3) 0.5989(4) 0.0099(3) 0.0483(13) Uani 1 1 d . .
H29 H 0.1925 0.6318 -0.0132 0.058 Uiso 1 1 calc R U
C30 C 0.3899(6) 0.3589(6) 0.4648(4) 0.111(3) Uani 1 1 d . .
H30A H 0.4463 0.3308 0.4682 0.167 Uiso 1 1 calc R U
H30B H 0.3935 0.411 0.4287 0.167 Uiso 1 1 calc R U
H30C H 0.3483 0.3177 0.4405 0.167 Uiso 1 1 calc R U
C31 C 0.4071(3) 0.4556(4) 0.5874(4) 0.0569(15) Uani 1 1 d . .
H31A H 0.3995 0.5087 0.5534 0.085 Uiso 1 1 calc R U
H31B H 0.4684 0.4419 0.592 0.085 Uiso 1 1 calc R U
H31C H 0.3835 0.465 0.6442 0.085 Uiso 1 1 calc R U
C32 C 0.2977(3) 0.3432(3) 0.5851(4) 0.0492(13) Uani 1 1 d . .
H32 H 0.2826 0.363 0.6401 0.059 Uiso 1 1 calc R U

loop_
_atom_site_aniso_label
_atom_site_aniso_U_11
_atom_site_aniso_U_22
_atom_site_aniso_U_33
_atom_site_aniso_U_23
_atom_site_aniso_U_13
_atom_site_aniso_U_12
Cu1 0.00920(17) 0.0243(2) 0.00820(17) 0.00028(17) 0.00082(12) 0.00019(16)
O1 0.0203(12) 0.0233(13) 0.0210(13) -0.0008(11) 0.0005(10) 0.0002(10)
O2 0.092(3) 0.076(3) 0.064(3) 0.025(2) -0.007(2) -0.024(3)
O3 0.047(2) 0.068(3) 0.048(2) 0.0001(19) -0.0014(17) 0.0169(18)
O4 0.098(4) 0.059(3) 0.081(3) -0.011(2) 0.002(3) -0.031(2)
O5 0.0211(12) 0.0261(13) 0.0171(12) 0.0049(11) 0.0031(9) -0.0045(11)
O6 0.0417(17) 0.0327(16) 0.0223(14) 0.0071(12) -0.0081(12) 0.0001(13)
O7 0.0347(17) 0.051(2) 0.053(2) 0.0239(17) -0.0173(15) -0.0237(15)
O8 0.0425(18) 0.0416(19) 0.047(2) 0.0002(16) 0.0146(15) -0.0078(15)
O9 0.061(2) 0.0391(18) 0.0258(16) 0.0027(14) -0.0075(14) -0.0135(15)
O10 0.0311(16) 0.052(2) 0.0436(19) -0.0078(16) -0.0052(14) -0.0042(14)
N1 0.0119(12) 0.0230(15) 0.0110(12) 0.0008(11) 0.0025(9) 0.0003(11)
N2 0.0122(12) 0.0224(15) 0.0105(12) -0.0003(11) 0.0013(9) -0.0013(11)
N3 0.0108(12) 0.0225(15) 0.0120(13) 0.0009(11) 0.0003(9) -0.0002(11)
N4 0.0099(11) 0.0201(15) 0.0118(12) -0.0008(11) 0.0010(9) 0.0019(10)
N5 0.0304(17) 0.0231(16) 0.0191(15) -0.0002(13) -0.0009(13) 0.0031(13)
N6 0.061(3) 0.058(3) 0.034(2) 0.019(2) 0.0141(19) 0.022(2)
N7 0.054(3) 0.051(3) 0.045(3) -0.001(2) 0.005(2) 0.009(2)
N8 0.063(3) 0.042(2) 0.044(3) 0.007(2) -0.001(2) -0.006(2)
N9 0.0222(15) 0.0229(16) 0.0228(16) 0.0026(13) -0.0021(12) -0.0009(12)
N10 0.0321(18) 0.0210(17) 0.0314(19) 0.0045(14) -0.0015(14) 0.0001(13)
C1 0.0179(16) 0.0228(19) 0.0197(17) 0.0001(14) 0.0038(13) -0.0024(13)
C2 0.0187(16) 0.0236(18) 0.0192(17) -0.0006(14) 0.0057(13) -0.0020(13)
C3 0.0147(14) 0.0253(19) 0.0157(16) -0.0010(14) 0.0042(12) -0.0001(13)
C4 0.0168(16) 0.0261(19) 0.0206(18) -0.0020(15) 0.0062(13) -0.0051(14)
C5 0.0167(15) 0.0250(18) 0.0168(16) -0.0056(14) 0.0025(13) -0.0020(13)
C6 0.0153(15) 0.0265(18) 0.0137(16) -0.0012(14) 0.0022(12) -0.0042(13)
C7 0.0187(16) 0.0260(19) 0.0158(16) -0.0057(14) 0.0028(13) -0.0043(14)
C8 0.0145(14) 0.0246(19) 0.0144(15) 0.0009(14) 0.0043(12) -0.0009(13)
C9 0.0164(16) 0.027(2) 0.0196(17) -0.0012(15) 0.0038(13) -0.0029(13)
C10 0.0177(16) 0.0265(19) 0.0134(16) -0.0042(14) 0.0008(12) -0.0027(13)
C11 0.0173(16) 0.0220(18) 0.0173(17) 0.0002(14) -0.0018(13) 0.0044(13)
C12 0.0198(16) 0.0224(18) 0.0177(17) -0.0052(14) -0.0055(13) 0.0036(13)
C13 0.0132(14) 0.0216(17) 0.0127(15) 0.0027(13) -0.0006(11) -0.0001(12)
C14 0.0170(16) 0.0213(18) 0.0175(17) 0.0005(14) -0.0021(13) 0.0029(13)
C15 0.0176(16) 0.0206(17) 0.0178(17) -0.0023(14) -0.0033(13) 0.0006(13)
C16 0.0129(14) 0.0234(18) 0.0147(16) 0.0000(13) -0.0006(12) 0.0023(12)
C17 0.0173(15) 0.0229(18) 0.0137(15) -0.0031(13) -0.0014(12) 0.0009(13)
C18 0.0125(14) 0.0215(17) 0.0139(15) 0.0016(13) -0.0031(11) -0.0018(12)
C19 0.0170(16) 0.0240(19) 0.0195(17) -0.0030(14) -0.0016(13) 0.0036(13)
C20 0.0163(15) 0.0249(19) 0.0149(16) -0.0042(14) 0.0001(12) 0.0021(13)
C21 0.044(2) 0.034(2) 0.026(2) -0.0066(18) -0.0053(18) 0.0041(19)
C22 0.041(2) 0.027(2) 0.030(2) 0.0024(18) -0.0018(18) 0.0121(18)
C23 0.0214(17) 0.0234(19) 0.0204(18) -0.0007(15) 0.0009(14) 0.0010(14)
C24 0.094(5) 0.162(8) 0.062(4) 0.041(5) 0.043(4) 0.084(6)
C25 0.244(12) 0.076(5) 0.068(5) 0.038(4) 0.043(6) 0.052(7)
C26 0.036(3) 0.074(4) 0.044(3) 0.013(3) 0.004(2) 0.013(2)
C27 0.118(6) 0.078(5) 0.075(5) -0.018(4) 0.052(5) -0.035(4)
C28 0.066(4) 0.066(4) 0.058(4) -0.014(3) -0.007(3) 0.010(3)
C29 0.035(3) 0.067(4) 0.043(3) 0.002(3) 0.001(2) 0.014(2)
C30 0.173(9) 0.117(7) 0.044(4) -0.015(4) 0.025(5) -0.067(6)
C31 0.044(3) 0.047(3) 0.080(4) -0.011(3) 0.000(3) 0.001(2)
C32 0.056(3) 0.034(3) 0.058(3) 0.005(2) 0.006(3) 0.004(2)

loop_
_atom_type_symbol
_atom_type_description
_atom_type_scat_dispersion_real
_atom_type_scat_dispersion_imag
_atom_type_scat_source
Cu Cu 0.3201 1.2651 'International Tables Vol C Tables 4.2.6.8 and 6.1.1.4'
O O 0.0106 0.006 'International Tables Vol C Tables 4.2.6.8 and 6.1.1.4'
N N 0.0061 0.0033 'International Tables Vol C Tables 4.2.6.8 and 6.1.1.4'
C C 0.0033 0.0016 'International Tables Vol C Tables 4.2.6.8 and 6.1.1.4'
H H 0 0 'International Tables Vol C Tables 4.2.6.8 and 6.1.1.4'

loop_
_geom_angle_atom_site_label_1
_geom_angle_atom_site_label_2
_geom_angle_atom_site_label_3
_geom_angle
_geom_angle_site_symmetry_1
_geom_angle_site_symmetry_3
N3 Cu1 N1 87.40(11) . .
N3 Cu1 N4 174.49(12) . 4_575
N1 Cu1 N4 89.78(11) . 4_575
N3 Cu1 N2 89.52(11) . 4_576
N1 Cu1 N2 174.70(11) . 4_576
N4 Cu1 N2 92.93(10) 4_575 4_576
N3 Cu1 O1 92.42(10) . .
N1 Cu1 O1 93.55(10) . .
N4 Cu1 O1 92.48(10) 4_575 .
N2 Cu1 O1 90.87(10) 4_576 .
C23 O1 Cu1 142.2(2) . .
C1 N1 C5 118.1(3) . .
C1 N1 Cu1 120.9(2) . .
C5 N1 Cu1 121.0(2) . .
C10 N2 C6 117.4(3) . .
C10 N2 Cu1 122.0(2) . 4_675
C6 N2 Cu1 120.6(2) . 4_675
C11 N3 C15 118.4(3) . .
C11 N3 Cu1 123.1(2) . .
C15 N3 Cu1 118.5(2) . .
C16 N4 C20 117.4(3) . .
C16 N4 Cu1 119.1(2) . 4_676
C20 N4 Cu1 123.5(2) . 4_676
C23 N5 C21 120.5(3) . .
C23 N5 C22 121.0(3) . .
C21 N5 C22 118.2(3) . .
C26 N6 C25 120.5(5) . .
C26 N6 C24 120.1(5) . .
C25 N6 C24 119.2(6) . .
C29 N7 C27 121.2(5) . .
C29 N7 C28 120.8(5) . .
C27 N7 C28 118.0(5) . .
C32 N8 C30 120.8(5) . .
C32 N8 C31 121.5(5) . .
C30 N8 C31 117.7(5) . .
O6 N9 O7 120.6(3) . .
O6 N9 O5 120.0(3) . .
O7 N9 O5 119.4(3) . .
O8 N10 O10 120.2(4) . .
O8 N10 O9 121.0(3) . .
O10 N10 O9 118.7(4) . .
N1 C1 C2 123.2(3) . .
C1 C2 C3 119.1(3) . .
C2 C3 C4 117.5(3) . .
C2 C3 C8 121.0(3) . .
C4 C3 C8 121.6(3) . .
C5 C4 C3 120.2(3) . .
N1 C5 C4 121.9(3) . .
N2 C6 C7 123.1(3) . .
C6 C7 C8 119.3(3) . .
C9 C8 C7 117.3(3) . .
C9 C8 C3 120.8(3) . .
C7 C8 C3 121.9(3) . .
C10 C9 C8 120.0(3) . .
N2 C10 C9 122.9(3) . .
N3 C11 C12 122.4(3) . .
C11 C12 C13 119.1(3) . .
C12 C13 C14 117.9(3) . .
C12 C13 C18 122.0(3) . .
C14 C13 C18 120.1(3) . .
C15 C14 C13 119.0(3) . .
N3 C15 C14 123.1(3) . .
N4 C16 C17 123.0(3) . .
C16 C17 C18 119.7(3) . .
C17 C18 C19 117.6(3) . .
C17 C18 C13 120.6(3) . .
C19 C18 C13 121.8(3) . .
C20 C19 C18 119.3(3) . .
N4 C20 C19 122.9(3) . .
O1 C23 N5 123.8(3) . .
O2 C26 N6 126.5(5) . .
O3 C29 N7 125.8(5) . .
O4 C32 N8 126.1(6) . .

loop_
_geom_bond_atom_site_label_1
_geom_bond_atom_site_label_2
_geom_bond_distance
_geom_bond_site_symmetry_2
Cu1 N3 2.014(3) .
Cu1 N1 2.019(3) .
Cu1 N4 2.028(3) 4_575
Cu1 N2 2.030(3) 4_576
Cu1 O1 2.274(3) .
O1 C23 1.242(4) .
O2 C26 1.215(7) .
O3 C29 1.245(6) .
O4 C32 1.219(6) .
O5 N9 1.261(4) .
O6 N9 1.245(4) .
O7 N9 1.246(4) .
O8 N10 1.244(4) .
O9 N10 1.249(4) .
O10 N10 1.249(4) .
N1 C1 1.339(4) .
N1 C5 1.345(4) .
N2 C10 1.342(4) .
N2 C6 1.342(4) .
N2 Cu1 2.030(3) 4_675
N3 C11 1.335(4) .
N3 C15 1.340(4) .
N4 C16 1.338(4) .
N4 C20 1.347(4) .
N4 Cu1 2.028(3) 4_676
N5 C23 1.316(5) .
N5 C21 1.444(5) .
N5 C22 1.473(5) .
N6 C26 1.330(6) .
N6 C25 1.417(8) .
N6 C24 1.418(7) .
N7 C29 1.320(6) .
N7 C27 1.424(7) .
N7 C28 1.467(7) .
N8 C32 1.335(7) .
N8 C30 1.422(8) .
N8 C31 1.438(7) .
C1 C2 1.382(5) .
C2 C3 1.389(5) .
C3 C4 1.394(5) .
C3 C8 1.484(4) .
C4 C5 1.379(5) .
C6 C7 1.385(5) .
C7 C8 1.393(5) .
C8 C9 1.390(5) .
C9 C10 1.375(5) .
C11 C12 1.392(5) .
C12 C13 1.393(5) .
C13 C14 1.398(5) .
C13 C18 1.483(4) .
C14 C15 1.375(5) .
C16 C17 1.376(4) .
C17 C18 1.385(5) .
C18 C19 1.391(5) .
C19 C20 1.379(5) .
